data_7206307
loop_
_publ_author_name
'Gonz\'alez-Gonz\'alez, Juan Saulo'
'Mart\'inez-Mart\'inez, Francisco Javier'
'Peraza Campos, Ana Lilia'
'de Jesus Rosales-Hoz, Maria'
'Garc\'ia-B\'aez, Efr\'en V.'
'Padilla-Mart\'inez, Itzia I.'

_publ_section_title
;
 Supramolecular architectures of conformationally controlled
 1,3-phenyl-dioxalamic molecular clefts through hydrogen bonding and
 steric restraints
;
_journal_issue 14
_journal_name_full CrystEngComm
_journal_page_first 4748
_journal_paper_doi 10.1039/c1ce05302g
_journal_volume 13
_journal_year 2011
_chemical_formula_sum 'C15 H18 N2 O6'
_chemical_formula_weight 322.31
_chemical_name_systematic
;
Diethyl N,N'-[1,3-(2-methyl)phenylene]dioxamalate
;
_space_group_IT_number 14
_symmetry_cell_setting monoclinic
_symmetry_Int_Tables_number 14
_symmetry_space_group_name_Hall '-P 2ybc'
_symmetry_space_group_name_H-M 'P 1 21/c 1'
_atom_sites_solution_hydrogens geom
_atom_sites_solution_primary direct
_atom_sites_solution_secondary difmap
_audit_creation_method SHELXL-97
_cell_angle_alpha 90.00
_cell_angle_beta 94.665(2)
_cell_angle_gamma 90.00
_cell_formula_units_Z 4
_cell_length_a 8.2302(12)
_cell_length_b 23.218(3)
_cell_length_c 8.1795(12)
_cell_measurement_reflns_used 600
_cell_measurement_temperature 293(2)
_cell_measurement_theta_max 25
_cell_measurement_theta_min 20
_cell_volume 1557.8(4)
_computing_cell_refinement 'SAINT (Bruker, 2004)'
_computing_data_collection 'APEX II (Bruker, 2004)'
_computing_data_reduction 'SAINT (Bruker, 2004)'
_computing_molecular_graphics 'SHELXTL (Bruker, 2008)'
_computing_publication_material 'SHELXL97 (Sheldrick, 2008) and WINGX-2003 (Farrugia, 1999)'
_computing_structure_refinement 'SHELXL97 (Sheldrick, 2008)'
_computing_structure_solution 'SHELXS97 (Sheldrick, 2008)'
_diffrn_ambient_temperature 293(2)
_diffrn_measured_fraction_theta_full 1.000
_diffrn_measured_fraction_theta_max 1.000
_diffrn_measurement_device 'Bruker APEXII area detector'
_diffrn_measurement_method '\f and \w scans'
_diffrn_radiation_monochromator graphite
_diffrn_radiation_type MoK\a
_diffrn_radiation_wavelength 0.71073
_diffrn_reflns_av_R_equivalents 0.0299
_diffrn_reflns_av_sigmaI/netI 0.0216
_diffrn_reflns_limit_h_max 9
_diffrn_reflns_limit_h_min -9
_diffrn_reflns_limit_k_max 27
_diffrn_reflns_limit_k_min -27
_diffrn_reflns_limit_l_max 9
_diffrn_reflns_limit_l_min -9
_diffrn_reflns_number 14126
_diffrn_reflns_theta_full 25.00
_diffrn_reflns_theta_max 25.00
_diffrn_reflns_theta_min 1.75
_diffrn_standards_decay_% 5
_diffrn_standards_number 0
_exptl_absorpt_coefficient_mu 0.107
_exptl_absorpt_correction_type none
_exptl_absorpt_process_details none
_exptl_crystal_colour colorless
_exptl_crystal_density_diffrn 1.374
_exptl_crystal_density_method 'not measured'
_exptl_crystal_description prism
_exptl_crystal_F_000 680
_exptl_crystal_size_max 0.50
_exptl_crystal_size_mid 0.28
_exptl_crystal_size_min 0.26
_refine_diff_density_max 0.308
_refine_diff_density_min -0.278
_refine_diff_density_rms 0.041
_refine_ls_extinction_method none
_refine_ls_goodness_of_fit_ref 1.162
_refine_ls_hydrogen_treatment constr
_refine_ls_matrix_type full
_refine_ls_number_parameters 208
_refine_ls_number_reflns 2745
_refine_ls_number_restraints 0
_refine_ls_restrained_S_all 1.162
_refine_ls_R_factor_all 0.0578
_refine_ls_R_factor_gt 0.0537
_refine_ls_shift/su_max 0.000
_refine_ls_shift/su_mean 0.000
_refine_ls_structure_factor_coef Fsqd
_refine_ls_weighting_details 'calc w=1/[\s^2^(Fo^2^)+(0.0448P)^2^+0.9181P] where P=(Fo^2^+2Fc^2^)/3'
_refine_ls_weighting_scheme calc
_refine_ls_wR_factor_gt 0.1230
_refine_ls_wR_factor_ref 0.1254
_reflns_number_gt 2560
_reflns_number_total 2745
_reflns_threshold_expression >2sigma(I)
_cod_data_source_file c1ce05302g.txt
_cod_data_source_block sauleinx
_cod_depositor_comments
;
The following automatic conversions were performed:

'_symmetry_cell_setting' value 'Monoclinic' changed to 'monoclinic'
according to /home/saulius/struct/CIF-dictionaries/cif_core.dic
dictionary named 'cif_core.dic' version 2.4.1 from 2010-06-29.

Automatic conversion script
Id: cif_fix_values 1715 2011-07-08 13:25:40Z adriana 
;
_cod_original_sg_symbol_H-M 'P 21/c'
_cod_database_code 7206307

loop_
_symmetry_equiv_pos_site_id
_symmetry_equiv_pos_as_xyz
1 x,y,z
2 -x,1/2+y,1/2-z
3 -x,-y,-z
4 x,1/2-y,1/2+z

loop_
_atom_site_aniso_label
_atom_site_aniso_U_11
_atom_site_aniso_U_22
_atom_site_aniso_U_33
_atom_site_aniso_U_23
_atom_site_aniso_U_13
_atom_site_aniso_U_12
O8 0.0323(8) 0.0496(10) 0.0458(9) 0.0108(7) 0.0047(7) 0.0050(7)
O9 0.0353(10) 0.0767(13) 0.0792(13) 0.0347(11) 0.0000(9) 0.0023(9)
O10 0.0404(9) 0.0419(9) 0.0414(9) 0.0098(7) 0.0011(7) 0.0053(7)
O18 0.0328(9) 0.0398(9) 0.0605(10) -0.0024(8) -0.0005(7) -0.0002(7)
O19 0.0398(10) 0.0446(10) 0.0763(12) -0.0074(9) 0.0009(8) 0.0088(8)
O20 0.0490(9) 0.0308(8) 0.0602(10) -0.0027(7) 0.0085(8) -0.0002(7)
N7 0.0297(9) 0.0388(10) 0.0501(11) 0.0135(8) 0.0079(8) 0.0080(8)
N17 0.0278(9) 0.0320(10) 0.0542(11) 0.0031(8) -0.0031(8) 0.0041(7)
C1 0.0291(10) 0.0316(11) 0.0419(12) 0.0073(9) 0.0077(9) -0.0004(9)
C2 0.0277(10) 0.0300(11) 0.0389(11) 0.0019(9) 0.0050(8) -0.0023(8)
C3 0.0270(10) 0.0278(10) 0.0458(12) 0.0029(9) 0.0018(9) -0.0023(8)
C4 0.0402(12) 0.0430(13) 0.0401(12) 0.0044(10) -0.0029(10) -0.0011(10)
C5 0.0527(14) 0.0440(14) 0.0387(12) -0.0061(10) 0.0030(10) -0.0013(11)
C6 0.0460(13) 0.0313(11) 0.0507(14) -0.0022(10) 0.0140(10) 0.0043(10)
C8 0.0339(11) 0.0266(11) 0.0400(12) 0.0004(9) 0.0007(9) 0.0017(8)
C9 0.0381(12) 0.0317(11) 0.0437(12) 0.0026(9) 0.0014(10) -0.0005(9)
C11 0.0477(13) 0.0468(14) 0.0402(13) 0.0048(10) -0.0093(10) 0.0046(11)
C12 0.0732(19) 0.0646(19) 0.0697(19) 0.0288(15) -0.0108(15) -0.0091(15)
C18 0.0344(11) 0.0328(11) 0.0309(10) 0.0051(8) 0.0015(8) -0.0002(9)
C19 0.0403(13) 0.0358(12) 0.0332(11) 0.0035(9) 0.0049(9) 0.0028(10)
C21 0.0637(16) 0.0366(13) 0.0522(14) -0.0092(11) 0.0169(12) 0.0030(11)
C22 0.0608(16) 0.0470(15) 0.0626(17) 0.0034(12) 0.0116(13) 0.0119(12)
C23 0.0507(14) 0.0355(12) 0.0416(12) 0.0010(10) 0.0028(10) 0.0019(10)

loop_
_atom_site_label
_atom_site_type_symbol
_atom_site_thermal_displace_type
_atom_site_fract_x
_atom_site_fract_y
_atom_site_fract_z
_atom_site_occupancy
_atom_site_U_iso_or_equiv
_atom_site_calc_flag
_atom_site_refinement_flags
O8 O Uani 0.69815(18) -0.09458(7) 0.80121(19) 1.000 0.0425(5) . .
O9 O Uani 1.1104(2) -0.12673(9) 0.8756(3) 1.000 0.0640(7) . .
O10 O Uani 0.89805(18) -0.16020(6) 1.00063(18) 1.000 0.0414(5) . .
O18 O Uani 0.82441(18) 0.14505(7) 0.5110(2) 1.000 0.0446(5) . .
O19 O Uani 0.4171(2) 0.18828(7) 0.4802(2) 1.000 0.0538(6) . .
O20 O Uani 0.64459(19) 0.23971(6) 0.5454(2) 1.000 0.0465(5) . .
N7 N Uani 0.9071(2) -0.07655(8) 0.6428(2) 1.000 0.0393(6) . .
N17 N Uani 0.5963(2) 0.09307(7) 0.4393(2) 1.000 0.0384(6) . .
C1 C Uani 0.8203(2) -0.04406(9) 0.5152(3) 1.000 0.0339(6) . .
C2 C Uani 0.7510(2) 0.00928(9) 0.5496(3) 1.000 0.0321(6) . .
C3 C Uani 0.6726(2) 0.03856(9) 0.4154(3) 1.000 0.0336(6) . .
C4 C Uani 0.6634(3) 0.01609(10) 0.2584(3) 1.000 0.0414(7) . .
C5 C Uani 0.7325(3) -0.03652(10) 0.2289(3) 1.000 0.0452(8) . .
C6 C Uani 0.8109(3) -0.06676(10) 0.3577(3) 1.000 0.0421(7) . .
C8 C Uani 0.8409(3) -0.09880(9) 0.7725(3) 1.000 0.0336(7) . .
C9 C Uani 0.9672(3) -0.13014(9) 0.8889(3) 1.000 0.0379(7) . .
C11 C Uani 1.0101(3) -0.19278(10) 1.1145(3) 1.000 0.0456(8) . .
C12 C Uani 0.9144(4) -0.23229(13) 1.2104(4) 1.000 0.0701(11) . .
C18 C Uani 0.6776(3) 0.14109(9) 0.4837(2) 1.000 0.0328(6) . .
C19 C Uani 0.5622(3) 0.19267(9) 0.5014(3) 1.000 0.0363(7) . .
C21 C Uani 0.5501(3) 0.29192(10) 0.5730(3) 1.000 0.0502(8) . .
C22 C Uani 0.5214(3) 0.32609(11) 0.4200(3) 1.000 0.0564(9) . .
C23 C Uani 0.7617(3) 0.03410(10) 0.7197(3) 1.000 0.0427(7) . .
H4 H Uiso 0.61023 0.03661 0.17228 1.000 0.0498 . .
H5 H Uiso 0.72654 -0.05156 0.12319 1.000 0.0542 . .
H6 H Uiso 0.85736 -0.10240 0.33888 1.000 0.0505 . .
H7 H Uiso 1.00949 -0.08218 0.63534 1.000 0.0471 . .
H11A H Uiso 1.07230 -0.16655 1.18754 1.000 0.0547 . .
H11B H Uiso 1.08573 -0.21457 1.05371 1.000 0.0547 . .
H12A H Uiso 0.98676 -0.25385 1.28528 1.000 0.1051 . .
H12B H Uiso 0.85375 -0.25830 1.13736 1.000 0.1051 . .
H12C H Uiso 0.84041 -0.21044 1.27079 1.000 0.1051 . .
H17 H Uiso 0.49179 0.09496 0.42411 1.000 0.0460 . .
H21A H Uiso 0.60850 0.31529 0.65673 1.000 0.0602 . .
H21B H Uiso 0.44617 0.28122 0.61231 1.000 0.0602 . .
H22A H Uiso 0.45931 0.35988 0.44139 1.000 0.0847 . .
H22B H Uiso 0.46211 0.30319 0.33753 1.000 0.0847 . .
H22C H Uiso 0.62410 0.33728 0.38203 1.000 0.0847 . .
H23A H Uiso 0.81846 0.07024 0.72042 1.000 0.0640 . .
H23B H Uiso 0.81971 0.00791 0.79415 1.000 0.0640 . .
H23C H Uiso 0.65386 0.04004 0.75314 1.000 0.0640 . .

loop_
_atom_type_symbol
_atom_type_description
_atom_type_scat_dispersion_real
_atom_type_scat_dispersion_imag
_atom_type_scat_source
C C 0.0033 0.0016 'International Tables Vol C Tables 4.2.6.8 and 6.1.1.4'
H H 0.0000 0.0000 'International Tables Vol C Tables 4.2.6.8 and 6.1.1.4'
N N 0.0061 0.0033 'International Tables Vol C Tables 4.2.6.8 and 6.1.1.4'
O O 0.0106 0.0060 'International Tables Vol C Tables 4.2.6.8 and 6.1.1.4'

loop_
_geom_angle_atom_site_label_1
_geom_angle_atom_site_label_2
_geom_angle_atom_site_label_3
_geom_angle
_geom_angle_site_symmetry_1
_geom_angle_site_symmetry_2
_geom_angle_site_symmetry_3
_geom_angle_publ_flag
C9 O10 C11 115.45(18) . . . yes
C19 O20 C21 117.29(18) . . . yes
C1 N7 C8 124.87(18) . . . yes
C3 N17 C18 123.98(17) . . . yes
C1 N7 H7 118.00 . . . no
C8 N7 H7 118.00 . . . no
C18 N17 H17 118.00 . . . no
C3 N17 H17 118.00 . . . no
N7 C1 C6 117.62(19) . . . yes
C2 C1 C6 121.9(2) . . . no
N7 C1 C2 120.4(2) . . . yes
C1 C2 C3 116.1(2) . . . no
C1 C2 C23 122.1(2) . . . no
C3 C2 C23 121.84(19) . . . no
N17 C3 C2 120.0(2) . . . yes
C2 C3 C4 122.1(2) . . . no
N17 C3 C4 117.9(2) . . . yes
C3 C4 C5 120.4(2) . . . no
C4 C5 C6 119.4(2) . . . no
C1 C6 C5 120.1(2) . . . no
N7 C8 C9 112.1(2) . . . yes
O8 C8 N7 125.7(2) . . . yes
O8 C8 C9 122.2(2) . . . yes
O9 C9 C8 122.4(2) . . . yes
O10 C9 C8 111.9(2) . . . yes
O9 C9 O10 125.7(2) . . . yes
O10 C11 C12 108.9(2) . . . yes
O18 C18 N17 125.6(2) . . . yes
O18 C18 C19 122.35(19) . . . yes
N17 C18 C19 112.0(2) . . . yes
O19 C19 C18 122.3(2) . . . yes
O20 C19 C18 111.2(2) . . . yes
O19 C19 O20 126.5(2) . . . yes
O20 C21 C22 111.21(19) . . . yes
C3 C4 H4 120.00 . . . no
C5 C4 H4 120.00 . . . no
C4 C5 H5 120.00 . . . no
C6 C5 H5 120.00 . . . no
C1 C6 H6 120.00 . . . no
C5 C6 H6 120.00 . . . no
O10 C11 H11A 110.00 . . . no
O10 C11 H11B 110.00 . . . no
C12 C11 H11A 110.00 . . . no
C12 C11 H11B 110.00 . . . no
H11A C11 H11B 108.00 . . . no
C11 C12 H12A 109.00 . . . no
C11 C12 H12B 109.00 . . . no
C11 C12 H12C 109.00 . . . no
H12A C12 H12B 109.00 . . . no
H12A C12 H12C 110.00 . . . no
H12B C12 H12C 109.00 . . . no
O20 C21 H21A 109.00 . . . no
O20 C21 H21B 109.00 . . . no
C22 C21 H21A 109.00 . . . no
C22 C21 H21B 109.00 . . . no
H21A C21 H21B 108.00 . . . no
C21 C22 H22A 109.00 . . . no
C21 C22 H22B 109.00 . . . no
C21 C22 H22C 109.00 . . . no
H22A C22 H22B 109.00 . . . no
H22A C22 H22C 109.00 . . . no
H22B C22 H22C 109.00 . . . no
C2 C23 H23A 109.00 . . . no
C2 C23 H23B 109.00 . . . no
C2 C23 H23C 109.00 . . . no
H23A C23 H23B 109.00 . . . no
H23A C23 H23C 109.00 . . . no
H23B C23 H23C 110.00 . . . no

loop_
_geom_bond_atom_site_label_1
_geom_bond_atom_site_label_2
_geom_bond_distance
_geom_bond_site_symmetry_1
_geom_bond_site_symmetry_2
_geom_bond_publ_flag
O8 C8 1.221(3) . . yes
O9 C9 1.195(3) . . yes
O10 C9 1.316(3) . . yes
O10 C11 1.466(3) . . yes
O18 C18 1.214(3) . . yes
O19 C19 1.197(3) . . yes
O20 C19 1.320(3) . . yes
O20 C21 1.468(3) . . yes
N7 C1 1.431(3) . . yes
N7 C8 1.335(3) . . yes
N17 C3 1.433(3) . . yes
N17 C18 1.335(3) . . yes
N7 H7 0.8600 . . no
N17 H17 0.8600 . . no
C1 C2 1.402(3) . . no
C1 C6 1.388(3) . . no
C2 C23 1.502(3) . . no
C2 C3 1.403(3) . . no
C3 C4 1.383(3) . . no
C4 C5 1.377(3) . . no
C5 C6 1.382(3) . . no
C8 C9 1.535(3) . . no
C11 C12 1.476(4) . . no
C18 C19 1.543(3) . . no
C21 C22 1.484(3) . . no
C4 H4 0.9300 . . no
C5 H5 0.9300 . . no
C6 H6 0.9300 . . no
C11 H11A 0.9700 . . no
C11 H11B 0.9700 . . no
C12 H12A 0.9600 . . no
C12 H12B 0.9600 . . no
C12 H12C 0.9600 . . no
C21 H21A 0.9700 . . no
C21 H21B 0.9700 . . no
C22 H22A 0.9600 . . no
C22 H22B 0.9600 . . no
C22 H22C 0.9600 . . no
C23 H23A 0.9600 . . no
C23 H23B 0.9600 . . no
C23 H23C 0.9600 . . no

loop_
_geom_contact_atom_site_label_1
_geom_contact_atom_site_label_2
_geom_contact_distance
_geom_contact_site_symmetry_1
_geom_contact_site_symmetry_2
_geom_contact_publ_flag
O8 O10 2.693(2) . . no
O8 C2 3.223(3) . . no
O8 C23 3.115(3) . . no
O8 N17 2.995(2) . 3_656 no
O9 C21 3.371(3) . 2_746 no
O9 C4 3.406(3) . 3_756 no
O9 N7 2.695(3) . . no
O10 O8 2.693(2) . . no
O18 C23 3.156(3) . . no
O18 O20 2.677(2) . . no
O18 C2 3.230(3) . . no
O18 N7 3.074(2) . 3_756 no
O19 C22 3.360(3) . . no
O19 N17 2.693(2) . . no
O20 O18 2.677(2) . . no
O8 H23B 2.5800 . . no
O8 H17 2.3200 . 3_656 no
O8 H22A 2.7700 . 2_646 no
O8 H5 2.8100 . 1_556 no
O8 H4 2.9000 . 3_656 no
O9 H21A 2.7100 . 2_746 no
O9 H11B 2.5200 . . no
O9 H11A 2.7600 . . no
O9 H7 2.3100 . . no
O10 H12A 2.8000 . 4_544 no
O18 H23A 2.4400 . . no
O18 H11A 2.5900 . 3_757 no
O18 H7 2.3900 . 3_756 no
O19 H21B 2.4200 . . no
O19 H12B 2.6600 . 2_656 no
O19 H17 2.3100 . . no
O20 H11B 2.6500 . 2_756 no
N7 O9 2.695(3) . . no
N7 O18 3.074(2) . 3_756 no
N17 O19 2.693(2) . . no
N17 O8 2.995(2) . 3_656 no
N7 H23B 2.4600 . . no
N17 H23A 2.8700 . . no
N17 H23C 2.8500 . . no
C2 O8 3.223(3) . . no
C2 O18 3.230(3) . . no
C4 O9 3.406(3) . 3_756 no
C8 C23 3.176(3) . . no
C9 C12 3.524(4) . 4_544 no
C12 C9 3.524(4) . 4_545 no
C18 C23 3.187(3) . . no
C19 C22 3.495(3) . 4_555 no
C19 C21 3.516(3) . 4_554 no
C21 C19 3.516(3) . 4_555 no
C21 O9 3.371(3) . 2_756 no
C22 O19 3.360(3) . . no
C22 C19 3.495(3) . 4_554 no
C23 O18 3.156(3) . . no
C23 C8 3.176(3) . . no
C23 O8 3.115(3) . . no
C23 C18 3.187(3) . . no
C1 H17 2.9100 . 3_656 no
C2 H7 3.0900 . 3_756 no
C3 H7 2.8700 . 3_756 no
C4 H23C 2.9100 . 3_656 no
C8 H17 3.0600 . 3_656 no
C8 H23B 2.4900 . . no
C9 H12A 2.8300 . 4_544 no
C11 H12A 2.9600 . 4_544 no
C11 H22C 3.0900 . 2_746 no
C18 H21A 2.8700 . 4_554 no
C18 H23A 2.7300 . . no
C19 H22B 2.9800 . . no
C19 H21A 2.8800 . 4_554 no
C19 H22B 2.9400 . 4_555 no
H4 O8 2.9000 . 3_656 no
H5 O8 2.8100 . 1_554 no
H5 H22A 2.5900 . 2_645 no
H6 H12C 2.5700 . 1_554 no
H7 O9 2.3100 . . no
H7 O18 2.3900 . 3_756 no
H7 C2 3.0900 . 3_756 no
H7 C3 2.8700 . 3_756 no
H11A O9 2.7600 . . no
H11A O18 2.5900 . 3_757 no
H11A H23A 2.5000 . 3_757 no
H11B O9 2.5200 . . no
H11B O20 2.6500 . 2_746 no
H11B H12A 2.3900 . 4_544 no
H12A O10 2.8000 . 4_545 no
H12A C9 2.8300 . 4_545 no
H12A C11 2.9600 . 4_545 no
H12A H11B 2.3900 . 4_545 no
H12B O19 2.6600 . 2_646 no
H12C H6 2.5700 . 1_556 no
H12C H22B 2.5900 . 2_646 no
H17 O19 2.3100 . . no
H17 O8 2.3200 . 3_656 no
H17 C1 2.9100 . 3_656 no
H17 C8 3.0600 . 3_656 no
H21A O9 2.7100 . 2_756 no
H21A C18 2.8700 . 4_555 no
H21A C19 2.8800 . 4_555 no
H21B O19 2.4200 . . no
H22A O8 2.7700 . 2_656 no
H22A H5 2.5900 . 2_655 no
H22B C19 2.9800 . . no
H22B H12C 2.5900 . 2_656 no
H22B C19 2.9400 . 4_554 no
H22C C11 3.0900 . 2_756 no
H23A O18 2.4400 . . no
H23A N17 2.8700 . . no
H23A C18 2.7300 . . no
H23A H11A 2.5000 . 3_757 no
H23B O8 2.5800 . . no
H23B N7 2.4600 . . no
H23B C8 2.4900 . . no
H23C N17 2.8500 . . no
H23C C4 2.9100 . 3_656 no

loop_
_geom_hbond_atom_site_label_D
_geom_hbond_atom_site_label_H
_geom_hbond_atom_site_label_A
_geom_hbond_distance_DH
_geom_hbond_distance_HA
_geom_hbond_distance_DA
_geom_hbond_angle_DHA
_geom_hbond_site_symmetry_A
_geom_hbond_publ_flag
N7 H7 O9 0.8600 2.3100 2.695(3) 107.00 . yes
N7 H7 O18 0.8600 2.3900 3.074(2) 137.00 3_756 yes
N17 H17 O19 0.8600 2.3100 2.693(2) 107.00 . yes
N17 H17 O8 0.8600 2.3200 2.995(2) 136.00 3_656 yes
C11 H11A O18 0.9700 2.5900 3.433(3) 145.00 3_757 yes
C23 H23A O18 0.9600 2.4400 3.156(3) 131.00 . yes
C23 H23B O8 0.9600 2.5800 3.115(3) 115.00 . yes
C23 H23B N7 0.9600 2.4600 2.924(3) 110.00 . yes

loop_
_geom_torsion_atom_site_label_1
_geom_torsion_atom_site_label_2
_geom_torsion_atom_site_label_3
_geom_torsion_atom_site_label_4
_geom_torsion
_geom_torsion_site_symmetry_1
_geom_torsion_site_symmetry_2
_geom_torsion_site_symmetry_3
_geom_torsion_site_symmetry_4
_geom_torsion_publ_flag
C11 O10 C9 C8 178.47(17) . . . . no
C9 O10 C11 C12 -169.4(2) . . . . no
C11 O10 C9 O9 -1.4(3) . . . . no
C21 O20 C19 O19 0.7(4) . . . . no
C21 O20 C19 C18 -177.78(17) . . . . no
C19 O20 C21 C22 -90.2(2) . . . . no
C8 N7 C1 C2 64.4(3) . . . . no
C8 N7 C1 C6 -117.0(2) . . . . no
C1 N7 C8 C9 -178.75(19) . . . . no
C1 N7 C8 O8 -0.2(4) . . . . no
C3 N17 C18 C19 -179.40(19) . . . . no
C18 N17 C3 C4 -113.7(2) . . . . no
C3 N17 C18 O18 -0.8(3) . . . . no
C18 N17 C3 C2 67.4(3) . . . . no
C2 C1 C6 C5 0.4(3) . . . . no
N7 C1 C6 C5 -178.2(2) . . . . no
C6 C1 C2 C23 -179.7(2) . . . . no
N7 C1 C2 C3 178.19(16) . . . . no
C6 C1 C2 C3 -0.4(3) . . . . no
N7 C1 C2 C23 -1.1(3) . . . . no
C1 C2 C3 N17 179.16(16) . . . . no
C23 C2 C3 C4 179.5(2) . . . . no
C23 C2 C3 N17 -1.6(3) . . . . no
C1 C2 C3 C4 0.3(3) . . . . no
C2 C3 C4 C5 -0.2(3) . . . . no
N17 C3 C4 C5 -179.1(2) . . . . no
C3 C4 C5 C6 0.1(4) . . . . no
C4 C5 C6 C1 -0.3(4) . . . . no
N7 C8 C9 O10 -169.14(18) . . . . no
N7 C8 C9 O9 10.7(3) . . . . no
O8 C8 C9 O9 -167.9(2) . . . . no
O8 C8 C9 O10 12.3(3) . . . . no
O18 C18 C19 O19 -177.3(2) . . . . no
O18 C18 C19 O20 1.3(3) . . . . no
N17 C18 C19 O19 1.5(3) . . . . no
N17 C18 C19 O20 179.97(18) . . . . no

loop_
_cod_related_entry_id
_cod_related_entry_database
_cod_related_entry_code
1 ChemSpider 30653795
